data_4133291
loop_
_publ_author_name
'Magott, Micha\/l'
'Reczy\'nski, Mateusz'
'Gawe\/l, Bart\/lomiej'
'Sieklucka, Barbara'
'Pinkowicz, Dawid'

_publ_section_title
;
 A Photomagnetic Sponge: High-Temperature Light-Induced Ferrimagnet
 Controlled by Water Sorption.
;
_journal_issue 46
_journal_name_full 'Journal of the American Chemical Society'
_journal_page_first 15876
_journal_page_last 15882
_journal_paper_doi 10.1021/jacs.8b09322
_journal_volume 140
_journal_year 2018
_chemical_formula_moiety '{Mn(imidazole)}2, {[W(IV)(CN)8]'
_chemical_formula_sum 'C14 H8 Mn2 N12 W'
_chemical_formula_weight 638.04
_space_group_IT_number 2
_space_group_name_Hall '-P 1'
_space_group_name_H-M_alt 'P -1'
_symmetry_cell_setting triclinic
_symmetry_Int_Tables_number 2
_symmetry_space_group_name_Hall '-P 1'
_symmetry_space_group_name_H-M 'P -1'
_cell_angle_alpha 103.871(3)
_cell_angle_beta 103.223(3)
_cell_angle_gamma 95.421(4)
_cell_formula_units_Z 2
_cell_length_a 9.9810(5)
_cell_length_b 10.8463(5)
_cell_length_c 9.8571(5)
_cell_measurement_temperature 293
_cell_volume 995.85(9)
_diffrn_ambient_temperature 293
_diffrn_measurement_device_type Panalytical
_diffrn_radiation_probe x-ray
_diffrn_radiation_type 'Co K\a'
_diffrn_radiation_wavelength 1.5418
_exptl_absorpt_coefficient_mu 20.855
_exptl_crystal_density_diffrn 2.128
_exptl_crystal_F_000 600
_pd_instr_location ' ?'
_pd_meas_2theta_range_inc 0.013
_pd_meas_2theta_range_max 49.993
_pd_meas_2theta_range_min 5.010
_pd_meas_number_of_points 3427
_pd_proc_2theta_range_inc 0.013
_pd_proc_2theta_range_max 49.993
_pd_proc_2theta_range_min 5.01
_pd_proc_ls_background_function '9 Legendre polynoms'
_pd_proc_ls_pref_orient_corr none
_pd_proc_ls_profile_function Pseudo-Voigt
_pd_proc_ls_prof_R_factor 0.0322
_pd_proc_ls_prof_wR_expected 0.0225
_pd_proc_ls_prof_wR_factor 0.0412
_refine_ls_goodness_of_fit_all 1.83
_refine_ls_hydrogen_treatment constr
_refine_ls_number_constraints 0
_refine_ls_number_parameters 71
_refine_ls_number_restraints 0
_refine_ls_R_factor_all 0.0299
_refine_ls_R_factor_gt 0.0296
_refine_ls_shift/su_max 0.019041
_refine_ls_shift/su_mean 0.01384
_refine_ls_weighting_scheme sigma
_refine_ls_wR_factor_all 0.0363
_refine_ls_wR_factor_gt 0.0363
_cod_data_source_file ja8b09322_si_003.cif
_cod_data_source_block Mn2W
_cod_depositor_comments
;
The following automatic conversions were performed:

data item '_diffrn_radiation_probe' value 'X-ray' was changed to
'x-ray' in accordance with the
/home/saulius/struct/COD-crude-data/automatic-downloads/DataCite-retrospective/ACS/depositions/lib/dictionaries/cif_core.dic
dictionary named 'cif_core.dic' version 2.4.2 last updated on
2011-04-26.

Automatic conversion script
Id: cif_fix_values 6909 2019-04-08 15:41:33Z antanas 
;
_cod_original_formula_sum 'C14 H8 Mn2 N12 W1'
_cod_database_code 4133291

loop_
_space_group_symop_id
_space_group_symop_operation_xyz
1 x,y,z
2 -x,-y,-z

loop_
_atom_site_label
_atom_site_type_symbol
_atom_site_fract_x
_atom_site_fract_y
_atom_site_fract_z
_atom_site_adp_type
_atom_site_U_iso_or_equiv
_atom_site_site_symmetry_multiplicity
_atom_site_occupancy
_atom_site_calc_flag
C2 C 0.2594(12) 0.4898(5) 0.6258(13) Uiso 0.0193(14) 2 1 d
N1 N 0.2622(17) 0.5984(7) 0.663(2) Uiso 0.0193(14) 2 1 d
W1 W 0.2636(5) 0.2862(3) 0.5659(4) Uiso 0.0158(3) 2 1 d
C4 C 0.4647(12) 0.3819(11) 0.7033(16) Uiso 0.0193(14) 2 1 d
N4 N 0.5731(17) 0.4344(17) 0.772(2) Uiso 0.0193(14) 2 1 d
C1 C 0.2830(11) 0.1154(6) 0.6390(12) Uiso 0.0193(14) 2 1 d
N2 N 0.2969(15) 0.0263(8) 0.6801(17) Uiso 0.0193(14) 2 1 d
C6 C 0.4460(8) 0.2552(9) 0.4886(14) Uiso 0.0193(14) 2 1 d
N6 N 0.5453(10) 0.2394(14) 0.452(2) Uiso 0.0193(14) 2 1 d
C7 C 0.0409(7) 0.2803(10) 0.5115(16) Uiso 0.0193(14) 2 1 d
N7 N -0.0766(10) 0.2798(15) 0.478(2) Uiso 0.0193(14) 2 1 d
C8 C 0.2578(13) 0.3625(10) 0.3829(8) Uiso 0.0193(14) 2 1 d
N8 N 0.2553(19) 0.4085(14) 0.2890(11) Uiso 0.0193(14) 2 1 d
C5 C 0.2460(15) 0.3144(11) 0.7845(7) Uiso 0.0193(14) 2 1 d
N5 N 0.231(2) 0.3321(17) 0.8995(9) Uiso 0.0193(14) 2 1 d
C3 C 0.1841(16) 0.1366(11) 0.3671(12) Uiso 0.0193(14) 2 1 d
N3 N 0.142(2) 0.0525(16) 0.2648(18) Uiso 0.0193(14) 2 1 d
Mn1 Mn 0.2855(11) 0.8074(9) 0.6513(12) Uiso 0.014(1) 2 1 d
N11 N 0.334(4) 0.869(2) 0.8893(14) Uiso 0.015(3) 2 1 d
C12 C 0.394(4) 0.803(4) 0.9832(16) Uiso 0.015(3) 2 1 d
C13 C 0.317(7) 0.975(3) 0.972(2) Uiso 0.015(3) 2 1 d
C14 C 0.411(6) 0.867(5) 1.1185(19) Uiso 0.015(3) 2 1 d
N15 N 0.359(9) 0.979(4) 1.113(2) Uiso 0.015(3) 2 1 d
H12 H 0.419576 0.721071 0.954007 Uiso 0.015(3) 2 1 d
H13 H 0.278329 1.04215 0.937672 Uiso 0.015(3) 2 1 d
H14 H 0.450808 0.841434 1.203414 Uiso 0.015(3) 2 1 d
H15 H 0.354542 1.040705 1.185691 Uiso 0.015(3) 2 1 d
Mn2 Mn 0.7659(12) 0.5331(12) 0.8975(12) Uiso 0.0134(2) 2 1 d
N21 N 0.862(6) 0.364(4) 0.932(10) Uiso 0.026(4) 2 1 d
C22 C 0.942(11) 0.352(7) 1.058(13) Uiso 0.026(4) 2 1 d
C23 C 0.855(8) 0.255(5) 0.839(14) Uiso 0.026(4) 2 1 d
C24 C 0.983(13) 0.239(8) 1.043(19) Uiso 0.026(4) 2 1 d
N25 N 0.927(10) 0.176(6) 0.900(19) Uiso 0.026(4) 2 1 d
H22 H 0.966433 0.41774 1.146583 Uiso 0.026(4) 2 1 d
H23 H 0.804082 0.233742 0.740628 Uiso 0.026(4) 2 1 d
H24 H 1.03857 0.208272 1.115062 Uiso 0.026(4) 2 1 d
H25 H 0.936715 0.098144 0.857061 Uiso 0.026(4) 2 1 d

loop_
_atom_type_symbol
_atom_type_scat_dispersion_real
_atom_type_scat_dispersion_imag
_atom_type_scat_source
C 0.0181 0.0091 'International Tables Vol C tables 4.2.6.8 and 6.1.1.1'
H 0.0000 0.0000 'International Tables Vol C tables 4.2.6.8 and 6.1.1.1'
Mn -0.5299 2.8052 'International Tables Vol C tables 4.2.6.8 and 6.1.1.1'
N 0.0311 0.0180 'International Tables Vol C tables 4.2.6.8 and 6.1.1.1'
W -5.4734 5.5774 'International Tables Vol C tables 4.2.6.8 and 6.1.1.1'

loop_
_geom_angle_atom_site_label_1
_geom_angle_atom_site_label_2
_geom_angle_atom_site_label_3
_geom_angle_site_symmetry_1
_geom_angle_site_symmetry_3
_geom_angle
N1 C2 W1 . . 176.9(11)
C2 W1 C4 . . 71.5(4)
C2 W1 C1 . . 146.4(5)
C2 W1 C6 . . 108.3(5)
C2 W1 C7 . . 81.5(4)
C2 W1 C8 . . 69.7(4)
C2 W1 C5 . . 79.4(5)
C2 W1 C3 . . 133.7(5)
C4 W1 C1 . . 92.4(5)
C4 W1 C6 . . 61.1(5)
C4 W1 C7 . . 148.1(5)
C4 W1 C8 . . 100.3(6)
C4 W1 C5 . . 74.0(6)
C4 W1 C3 . . 137.0(6)
C1 W1 C6 . . 87.4(5)
C1 W1 C7 . . 101.5(5)
C1 W1 C8 . . 143.6(4)
C1 W1 C5 . . 67.8(4)
C1 W1 C3 . . 78.0(4)
C6 W1 C7 . . 147.1(5)
C6 W1 C8 . . 69.9(5)
C6 W1 C5 . . 127.5(5)
C6 W1 C3 . . 76.6(5)
C7 W1 C8 . . 85.4(6)
C7 W1 C5 . . 84.8(6)
C7 W1 C3 . . 74.5(5)
C8 W1 C5 . . 148.6(5)
C8 W1 C3 . . 69.4(4)
C5 W1 C3 . . 135.3(5)
W1 C4 N4 . . 177.3(18)
C4 N4 Mn2 . . 178.5(13)
W1 C1 N2 . . 178.1(9)
W1 C6 N6 . . 177.8(12)
C6 N6 Mn1 . 2_666 171.1(15)
W1 C7 N7 . . 176.8(17)
C7 N7 Mn1 . 2_566 152.1(15)
W1 C8 N8 . . 177.0(9)
C8 N8 Mn2 . 2_666 171.6(11)
W1 C5 N5 . . 176.6(15)
C5 N5 Mn2 . 2_667 148.9(15)
W1 C3 N3 . . 176.7(14)
N6 Mn1 N7 2_666 2_566 115.7(8)
N6 Mn1 N11 2_666 . 118.8(10)
N7 Mn1 N11 2_566 . 121.0(1)
Mn1 N11 C12 . . 127.2(16)
Mn1 N11 C13 . . 128.6(18)
C12 N11 C13 . . 104.2(17)
N11 C12 C14 . . 112(3)
N11 C12 H12 . . 123.94
C14 C12 H12 . . 123.94
N11 C13 N15 . . 112(3)
N11 C13 H13 . . 124.07
N15 C13 H13 . . 124.07
C12 C14 N15 . . 105(3)
C12 C14 H14 . . 127.4
N15 C14 H14 . . 127.4
C13 N15 C14 . . 107(3)
C13 N15 H15 . . 126.69
C14 N15 H15 . . 126.69
N4 Mn2 N8 . 2_666 76.6(9)
N4 Mn2 N5 . 2_667 115.7(10)
N4 Mn2 N21 . . 96.8(9)
N8 Mn2 N5 2_666 2_667 120.4(8)
N8 Mn2 N21 2_666 . 124(2)
N5 Mn2 N21 2_667 . 112(2)
Mn2 N21 C22 . . 127(2)
Mn2 N21 C23 . . 129(3)
C22 N21 C23 . . 104(3)
N21 C22 C24 . . 112(4)
N21 C22 H22 . . 123.97
C24 C22 H22 . . 123.97
N21 C23 N25 . . 112(4)
N21 C23 H23 . . 124.13
N25 C23 H23 . . 124.13
C22 C24 N25 . . 105(5)
C22 C24 H24 . . 127.41
N25 C24 H24 . . 127.41
C23 N25 C24 . . 107(4)
C23 N25 H25 . . 126.61
C24 N25 H25 . . 126.61

loop_
_geom_bond_atom_site_label_1
_geom_bond_atom_site_label_2
_geom_bond_site_symmetry_2
_geom_bond_distance
C2 N1 . 1.142(9)
C2 W1 . 2.151(6)
W1 C4 . 2.151(11)
W1 C1 . 2.152(9)
W1 C6 . 2.153(11)
W1 C7 . 2.155(9)
W1 C8 . 2.149(10)
W1 C5 . 2.152(9)
W1 C3 . 2.150(10)
C4 N4 . 1.148(18)
N4 Mn2 . 2.07(2)
C1 N2 . 1.142(14)
C6 N6 . 1.143(17)
N6 Mn1 2_666 2.21(2)
C7 N7 . 1.143(12)
N7 Mn1 2_566 2.167(15)
C8 N8 . 1.148(16)
N8 Mn2 2_666 2.057(17)
C5 N5 . 1.151(14)
N5 Mn2 2_667 2.167(17)
C3 N3 . 1.148(17)
Mn1 N11 . 2.203(16)
N11 C12 . 1.36(3)
N11 C13 . 1.30(3)
C12 C14 . 1.31(2)
C12 H12 . 0.95
C13 N15 . 1.34(3)
C13 H13 . 0.95
C14 N15 . 1.37(6)
C14 H14 . 0.96
N15 H15 . 0.87
Mn2 N21 . 2.21(3)
N21 C22 . 1.36(6)
N21 C23 . 1.30(4)
C22 C24 . 1.31(5)
C22 H22 . 0.95
C23 N25 . 1.34(6)
C23 H23 . 0.95
C24 N25 . 1.37(9)
C24 H24 . 0.95
N25 H25 . 0.87

loop_
_geom_hbond_atom_site_label_D
_geom_hbond_atom_site_label_H
_geom_hbond_atom_site_label_A
_geom_hbond_site_symmetry_A
_geom_hbond_distance_DH
_geom_hbond_distance_HA
_geom_hbond_distance_DA
_geom_hbond_angle_DHA
N25 H25 N3 2_656 0.87 1.85 2.60(4) 143.06
